data_4100676
loop_
_publ_author_name
' Toshiya Hozumi '
' Kazuhito Hashimoto '
' Ohkoshi Shin-ichi '

_publ_section_title
;
Electrochemical synthesis, crystal structure, and photomagnetic properties
 of a three-dimensional cyano-bridged copper-molybdenum complex
;
_journal_name_full 'Journal of the American Chemical Society'
_journal_paper_doi 10.1021/ja044200c
_journal_year 2005
_chemical_formula_sum 'C20 H76 B3 Cl N12 O16'
_chemical_formula_weight 808.81
_chemical_name_common
;
Guanidinium tetramethoxyborate chloride solvate
;
_space_group_IT_number 215
_symmetry_cell_setting cubic
_symmetry_space_group_name_Hall 'P -4 2 3'
_symmetry_space_group_name_H-M 'P -4 3 m'
_cell_angle_alpha 90.00
_cell_angle_beta 90.00
_cell_angle_gamma 90.00
_cell_formula_units_Z 1
_cell_length_a 10.6139(4)
_cell_length_b 10.6139(4)
_cell_length_c 10.6139(4)
_cell_measurement_temperature 293(2)
_cell_volume 1195.71(8)
_diffrn_ambient_temperature 293(2)
_exptl_crystal_density_diffrn 1.123
_cod_database_code 4100676

loop_
_symmetry_equiv_pos_as_xyz
'x, y, z'
'-x, -y, z'
'-x, y, -z'
'x, -y, -z'
'z, x, y'
'z, -x, -y'
'-z, -x, y'
'-z, x, -y'
'y, z, x'
'-y, z, -x'
'y, -z, -x'
'-y, -z, x'
'y, x, z'
'-y, -x, z'
'y, -x, -z'
'-y, x, -z'
'x, z, y'
'-x, z, -y'
'-x, -z, y'
'x, -z, -y'
'z, y, x'
'z, -y, -x'
'-z, y, -x'
'-z, -y, x'

loop_
_atom_site_label
_atom_site_type_symbol
_atom_site_fract_x
_atom_site_fract_y
_atom_site_fract_z
_atom_site_U_iso_or_equiv
_atom_site_adp_type
_atom_site_occupancy
_atom_site_symmetry_multiplicity
_atom_site_calc_flag
_atom_site_refinement_flags
_atom_site_disorder_assembly
_atom_site_disorder_group
N1 N 0.1988(3) 0.0462(3) 0.1988(3) 0.0666(14) Uani 1 2 d S . .
H1A H 0.2649 0.0130 0.1656 0.080 Uiso 1 1 calc R . .
H1B H 0.1658 0.0132 0.2651 0.080 Uiso 0.00 1 calc PR . .
O1 O 0.07528(19) 0.92472(19) 0.4118(3) 0.0599(13) Uani 1 2 d S . .
C1 C 0.1481(4) 0.1481(4) 0.1481(4) 0.0547(19) Uani 1 6 d S . .
C2 C 0.1644(4) 0.8356(4) 0.4645(6) 0.087(2) Uani 1 2 d S . .
H2A H 0.2076 0.7930 0.3974 0.105 Uiso 1 2 calc SR . .
H2B H 0.1201 0.7751 0.5151 0.105 Uiso 1 1 calc R . .
H2C H 0.2244 0.8798 0.5158 0.105 Uiso 0.00 1 calc PR . .
B1 B 0.0000 1.0000 0.5000 0.054(2) Uani 1 8 d S . .

loop_
_atom_site_aniso_label
_atom_site_aniso_U_11
_atom_site_aniso_U_22
_atom_site_aniso_U_33
_atom_site_aniso_U_23
_atom_site_aniso_U_13
_atom_site_aniso_U_12
N1 0.0685(17) 0.063(2) 0.0685(17) 0.0095(15) 0.011(2) 0.0095(15)
O1 0.0626(14) 0.0626(14) 0.0547(18) -0.0008(10) 0.0008(10) 0.0064(14)
C1 0.0547(19) 0.0547(19) 0.0547(19) -0.0027(19) -0.0027(19) -0.0027(19)
C2 0.090(3) 0.090(3) 0.082(4) -0.001(2) 0.001(2) 0.025(4)
B1 0.049(3) 0.049(3) 0.062(5) 0.000 0.000 0.000

loop_
_geom_bond_atom_site_label_1
_geom_bond_atom_site_label_2
_geom_bond_distance
_geom_bond_site_symmetry_2
_geom_bond_publ_flag
N1 C1 1.323(4) . ?
O1 C2 1.449(6) . ?
O1 B1 1.467(3) . ?
C1 N1 1.323(4) 5 ?
C1 N1 1.323(4) 9 ?
B1 O1 1.467(3) 4_576 ?
B1 O1 1.467(3) 2_575 ?
B1 O1 1.467(3) 3_556 ?
